data_4118482
loop_
_publ_author_name
'Moira Ciardi'
'Francesca Tancini'
'Guzm\'an Gil-Ram\'irez'
'Eduardo C. Escudero Ad\'an'
'Chiara Massera'
'Enrico Dalcanale'
'Pablo Ballester'

_publ_section_title
;
 Switching from Separated to Contact Ion-Pair Binding Modes with
 Diastereomeric Calix[4]pyrrole Bis-phosphonate Receptors
;
_journal_name_full 'Journal of the American Chemical Society'
_journal_page_first 13121
_journal_page_last 13132
_journal_paper_doi 10.1021/ja305684m
_journal_volume 134
_journal_year 2012
_chemical_formula_sum 'C66 H66 Cl5 N4 O6 P3'
_chemical_formula_weight 1281.39
_chemical_name_systematic
; 
 ? 
;
_space_group_IT_number 14
_symmetry_cell_setting monoclinic
_symmetry_space_group_name_Hall '-P 2yn'
_symmetry_space_group_name_H-M 'P 1 21/n 1'
_atom_sites_solution_hydrogens geom
_atom_sites_solution_primary direct
_atom_sites_solution_secondary difmap
_audit_creation_method SHELXL-97
_cell_angle_alpha 90.00
_cell_angle_beta 111.798(2)
_cell_angle_gamma 90.00
_cell_formula_units_Z 4
_cell_length_a 16.4602(5)
_cell_length_b 19.4188(6)
_cell_length_c 21.0109(7)
_cell_measurement_reflns_used 9717
_cell_measurement_temperature 100(2)
_cell_measurement_theta_max 31.82
_cell_measurement_theta_min 2.49
_cell_volume 6235.7(4)
_computing_cell_refinement 'Bruker APEX2 v2011.4-0'
_computing_data_collection 'Bruker APEX2 v2011.4-0'
_computing_data_reduction 'Bruker SAINT V7.60A'
_computing_molecular_graphics 'Bruker SHELXTL'
_computing_publication_material 'Bruker SHELXTL'
_computing_structure_refinement 'SHELXS-97 (Sheldrick, 2008)'
_computing_structure_solution Sir2011
_diffrn_ambient_temperature 100(2)
_diffrn_detector_area_resol_mean 512
_diffrn_detector_type '4K CCD area detector APEX II'
_diffrn_measured_fraction_theta_full 0.993
_diffrn_measured_fraction_theta_max 0.993
_diffrn_measurement_device_type 'Kappa 4-axis goniometer bruker-nonius'
_diffrn_measurement_method
;
 Fullsphere data collection, phi and omega scans
;
_diffrn_measurement_specimen_support 'magnetic support whith MicroMount'
_diffrn_radiation_monochromator 'Multilayer Montel 200 mirrors'
_diffrn_radiation_type MoK\a
_diffrn_radiation_wavelength 0.71073
_diffrn_reflns_av_R_equivalents 0.0502
_diffrn_reflns_av_sigmaI/netI 0.0290
_diffrn_reflns_limit_h_max 24
_diffrn_reflns_limit_h_min -24
_diffrn_reflns_limit_k_max 28
_diffrn_reflns_limit_k_min -28
_diffrn_reflns_limit_l_max 31
_diffrn_reflns_limit_l_min -31
_diffrn_reflns_number 172527
_diffrn_reflns_theta_full 32.21
_diffrn_reflns_theta_max 32.21
_diffrn_reflns_theta_min 1.70
_diffrn_source 'rotating anode X-ray tube'
_diffrn_source_current 70
_diffrn_source_power 50
_diffrn_source_size '3 mm x 0.3 mm fine focus'
_diffrn_source_type 'Bruker-Nonius FR 591'
_exptl_absorpt_coefficient_mu 0.365
_exptl_absorpt_correction_T_max 0.9820
_exptl_absorpt_correction_T_min 0.9305
_exptl_absorpt_correction_type empirical
_exptl_absorpt_process_details
; 
 SADABS Version 2008/1 Bruker-Nonius
 Blessing, Acta Cryst. (1995) A51 33-38
;
_exptl_crystal_colour colourless
_exptl_crystal_density_diffrn 1.365
_exptl_crystal_description block
_exptl_crystal_F_000 2672
_exptl_crystal_size_max 0.20
_exptl_crystal_size_mid 0.10
_exptl_crystal_size_min 0.05
_refine_diff_density_max 0.736
_refine_diff_density_min -0.846
_refine_diff_density_rms 0.083
_refine_ls_extinction_method none
_refine_ls_goodness_of_fit_ref 1.044
_refine_ls_hydrogen_treatment noref
_refine_ls_matrix_type full
_refine_ls_number_parameters 1150
_refine_ls_number_reflns 21877
_refine_ls_number_restraints 1369
_refine_ls_restrained_S_all 1.051
_refine_ls_R_factor_all 0.0758
_refine_ls_R_factor_gt 0.0575
_refine_ls_shift/su_max 0.001
_refine_ls_shift/su_mean 0.000
_refine_ls_structure_factor_coef Fsqd
_refine_ls_weighting_details 'calc w=1/[\s^2^(Fo^2^)+(0.0785P)^2^+7.3163P] where P=(Fo^2^+2Fc^2^)/3'
_refine_ls_weighting_scheme calc
_refine_ls_wR_factor_gt 0.1556
_refine_ls_wR_factor_ref 0.1683
_reflns_number_gt 17231
_reflns_number_total 21877
_reflns_threshold_expression >2sigma(I)
_cod_data_source_file ja305684m_si_005.cif
_cod_data_source_block 2poio_0m
_cod_original_cell_volume 6235.7(3)
_cod_database_code 4118482

loop_
_symmetry_equiv_pos_as_xyz
'x, y, z'
'-x+1/2, y+1/2, -z+1/2'
'-x, -y, -z'
'x-1/2, -y-1/2, z-1/2'

loop_
_atom_site_label
_atom_site_type_symbol
_atom_site_fract_x
_atom_site_fract_y
_atom_site_fract_z
_atom_site_U_iso_or_equiv
_atom_site_adp_type
_atom_site_occupancy
_atom_site_symmetry_multiplicity
_atom_site_calc_flag
_atom_site_refinement_flags
_atom_site_disorder_assembly
_atom_site_disorder_group
P1 P 0.54774(3) 0.31194(3) 0.02648(3) 0.01704(9) Uani 0.90 1 d PDU A 1
O1 O 0.56942(10) 0.26669(8) 0.09392(8) 0.0237(3) Uani 0.90 1 d PDU A 1
O2 O 0.59117(9) 0.38552(8) 0.05165(8) 0.0209(3) Uani 0.90 1 d PDU A 1
O3 O 0.57254(10) 0.28000(7) -0.02664(7) 0.0201(3) Uani 0.90 1 d PDU A 1
C17 C 0.43494(7) 0.33025(8) 0.00664(8) 0.0189(3) Uani 0.90 1 d PGDU A 1
C18 C 0.37970(9) 0.27603(8) 0.00641(14) 0.0271(5) Uani 0.90 1 d PGDU A 1
H18 H 0.4032 0.2315 0.0209 0.033 Uiso 0.90 1 calc PR A 1
C19 C 0.29006(9) 0.28696(10) -0.01495(15) 0.0310(6) Uani 0.90 1 d PGDU A 1
H19 H 0.2523 0.2499 -0.0151 0.037 Uiso 0.90 1 calc PR A 1
C20 C 0.25564(7) 0.35211(11) -0.03609(12) 0.0275(5) Uani 0.90 1 d PGDU A 1
H20 H 0.1944 0.3596 -0.0507 0.033 Uiso 0.90 1 calc PR A 1
C21 C 0.31087(11) 0.40634(9) -0.03587(14) 0.0262(5) Uani 0.90 1 d PGDU A 1
H21 H 0.2874 0.4509 -0.0503 0.031 Uiso 0.90 1 calc PR A 1
C22 C 0.40052(10) 0.39541(8) -0.01450(13) 0.0228(5) Uani 0.90 1 d PGDU A 1
H22 H 0.4383 0.4325 -0.0143 0.027 Uiso 0.90 1 calc PR A 1
P2 P 1.05070(3) 0.15077(3) -0.08870(3) 0.01838(10) Uani 0.90 1 d PDU A 1
O4 O 0.99391(11) 0.21933(8) -0.10142(8) 0.0293(3) Uani 0.90 1 d PDU A 1
O5 O 0.98781(10) 0.09633(8) -0.07458(7) 0.0204(3) Uani 0.90 1 d PDU A 1
O6 O 1.13933(10) 0.15571(8) -0.03685(7) 0.0223(3) Uani 0.90 1 d PDU A 1
C55 C 1.04723(10) 0.12479(10) -0.17113(6) 0.0252(4) Uani 0.90 1 d PGDU A 1
C56 C 0.96977(9) 0.12334(12) -0.22831(8) 0.0392(6) Uani 0.90 1 d PGDU A 1
H56 H 0.9162 0.1359 -0.2241 0.047 Uiso 0.90 1 calc PR A 1
C57 C 0.97071(10) 0.10353(14) -0.29161(7) 0.0458(7) Uani 0.90 1 d PGDU A 1
H57 H 0.9178 0.1025 -0.3307 0.055 Uiso 0.90 1 calc PR A 1
C58 C 1.04911(12) 0.08518(12) -0.29773(6) 0.0380(6) Uani 0.90 1 d PGDU A 1
H58 H 1.0497 0.0716 -0.3410 0.046 Uiso 0.90 1 calc PR A 1
C59 C 1.12657(10) 0.08663(12) -0.24055(8) 0.0364(6) Uani 0.90 1 d PGDU A 1
H59 H 1.1801 0.0741 -0.2447 0.044 Uiso 0.90 1 calc PR A 1
C60 C 1.12563(9) 0.10643(12) -0.17725(7) 0.0319(5) Uani 0.90 1 d PGDU A 1
H60 H 1.1786 0.1074 -0.1382 0.038 Uiso 0.90 1 calc PR A 1
P1' P 0.5562(4) 0.3203(4) 0.0651(4) 0.0472(13) Uani 0.10 1 d PDU A 2
O1' O 0.5722(8) 0.2440(4) 0.0462(7) 0.041(2) Uani 0.10 1 d PDU A 2
O2' O 0.5920(8) 0.3708(7) 0.0218(7) 0.039(2) Uani 0.10 1 d PDU A 2
O3' O 0.5919(9) 0.3348(8) 0.1388(4) 0.051(3) Uani 0.10 1 d PDU A 2
C17' C 0.4407(4) 0.3291(6) 0.0221(5) 0.025(2) Uani 0.10 1 d PDU A 2
C18' C 0.3882(7) 0.2714(8) 0.0149(14) 0.028(2) Uani 0.10 1 d PDU A 2
H18' H 0.4140 0.2283 0.0328 0.034 Uiso 0.10 1 calc PR A 2
C19' C 0.2980(7) 0.2764(11) -0.0183(16) 0.029(2) Uani 0.10 1 d PDU A 2
H19' H 0.2622 0.2368 -0.0232 0.035 Uiso 0.10 1 calc PR A 2
C20' C 0.2604(7) 0.3395(13) -0.0442(11) 0.026(2) Uani 0.10 1 d PDU A 2
H20' H 0.1987 0.3431 -0.0668 0.032 Uiso 0.10 1 calc PR A 2
C21' C 0.3127(9) 0.3972(11) -0.0373(15) 0.026(2) Uani 0.10 1 d PDU A 2
H21' H 0.2868 0.4402 -0.0553 0.031 Uiso 0.10 1 calc PR A 2
C22' C 0.4031(8) 0.3923(8) -0.0041(14) 0.024(2) Uani 0.10 1 d PDU A 2
H22' H 0.4388 0.4319 0.0008 0.029 Uiso 0.10 1 calc PR A 2
P2' P 1.0026(5) 0.1651(4) -0.1196(3) 0.0538(14) Uani 0.10 1 d PDU A 2
O4' O 1.0611(9) 0.2324(5) -0.0985(7) 0.042(2) Uani 0.10 1 d PDU A 2
O5' O 1.0451(9) 0.1147(6) -0.0570(5) 0.044(2) Uani 0.10 1 d PDU A 2
O6' O 0.9082(6) 0.1769(8) -0.1410(8) 0.054(3) Uani 0.10 1 d PDU A 2
C55' C 1.0330(7) 0.1254(4) -0.1831(4) 0.0372(19) Uani 0.10 1 d PDU A 2
C56' C 0.9690(9) 0.1131(10) -0.2479(5) 0.039(2) Uani 0.10 1 d PDU A 2
H56' H 0.9101 0.1262 -0.2570 0.047 Uiso 0.10 1 calc PR A 2
C57' C 0.9900(12) 0.0821(11) -0.2991(6) 0.041(2) Uani 0.10 1 d PDU A 2
H57' H 0.9459 0.0740 -0.3429 0.049 Uiso 0.10 1 calc PR A 2
C58' C 1.0760(12) 0.0630(9) -0.2860(7) 0.040(2) Uani 0.10 1 d PDU A 2
H58' H 1.0911 0.0418 -0.3209 0.048 Uiso 0.10 1 calc PR A 2
C59' C 1.1399(10) 0.0749(12) -0.2217(8) 0.039(2) Uani 0.10 1 d PDU A 2
H59' H 1.1987 0.0616 -0.2126 0.047 Uiso 0.10 1 calc PR A 2
C60' C 1.1185(8) 0.1062(11) -0.1704(7) 0.038(2) Uani 0.10 1 d PDU A 2
H60' H 1.1627 0.1144 -0.1267 0.045 Uiso 0.10 1 calc PR A 2
C1 C 1.03909(12) 0.12145(9) 0.23004(9) 0.0211(3) Uani 1 1 d . A .
C2 C 1.05390(14) 0.09298(11) 0.29324(10) 0.0277(4) Uani 1 1 d . . .
H2 H 1.0993 0.0616 0.3170 0.033 Uiso 1 1 calc R . .
C3 C 0.98952(14) 0.11883(11) 0.31662(10) 0.0271(4) Uani 1 1 d . . .
H3 H 0.9840 0.1080 0.3589 0.033 Uiso 1 1 calc R . .
C4 C 0.93623(13) 0.16254(10) 0.26704(9) 0.0224(3) Uani 1 1 d . . .
C5 C 0.85614(13) 0.20236(10) 0.26436(9) 0.0232(3) Uani 1 1 d . . .
C6 C 0.77665(11) 0.18554(10) 0.19881(8) 0.0204(4) Uani 0.90 1 d PG A 1
C7 C 0.76645(12) 0.12021(9) 0.16986(11) 0.0241(5) Uani 0.90 1 d PG A 1
H7 H 0.8111 0.0866 0.1881 0.029 Uiso 0.90 1 calc PR A 1
C8 C 0.69098(14) 0.10400(8) 0.11417(11) 0.0285(5) Uani 0.90 1 d PG A 1
H8 H 0.6840 0.0593 0.0944 0.034 Uiso 0.90 1 calc PR A 1
C9 C 0.62571(11) 0.15314(9) 0.08742(8) 0.0268(5) Uani 0.90 1 d PG A 1
H9 H 0.5741 0.1421 0.0493 0.032 Uiso 0.90 1 calc PR A 1
C10 C 0.63591(10) 0.21848(8) 0.11636(8) 0.0222(4) Uani 0.90 1 d PGD A 1
C11 C 0.71138(12) 0.23468(8) 0.17206(8) 0.0209(4) Uani 0.90 1 d PG A 1
H11 H 0.7184 0.2793 0.1918 0.025 Uiso 0.90 1 calc PR A 1
C6' C 0.7692(15) 0.1763(16) 0.1908(13) 0.059(6) Uani 0.10 1 d PGDU A 2
C7' C 0.7587(16) 0.1076(14) 0.1708(16) 0.058(6) Uani 0.10 1 d PGDU A 2
H7' H 0.7993 0.0741 0.1972 0.069 Uiso 0.10 1 calc PR A 2
C8' C 0.6889(19) 0.0880(9) 0.1122(18) 0.058(6) Uani 0.10 1 d PGDU A 2
H8' H 0.6817 0.0410 0.0985 0.070 Uiso 0.10 1 calc PR A 2
C9' C 0.6296(14) 0.1371(9) 0.0735(13) 0.056(6) Uani 0.10 1 d PGDU A 2
H9' H 0.5818 0.1236 0.0335 0.068 Uiso 0.10 1 calc PR A 2
C10' C 0.6401(9) 0.2058(9) 0.0935(9) 0.054(6) Uani 0.10 1 d PGDU A 2
C11' C 0.7099(15) 0.2254(11) 0.1521(12) 0.055(6) Uani 0.10 1 d PGDU A 2
H11' H 0.7171 0.2724 0.1658 0.067 Uiso 0.10 1 calc PR A 2
C12 C 0.83201(16) 0.17891(12) 0.32510(11) 0.0319(4) Uani 1 1 d . A .
H12A H 0.8807 0.1889 0.3682 0.048 Uiso 1 1 calc R . .
H12B H 0.8204 0.1293 0.3217 0.048 Uiso 1 1 calc R . .
H12C H 0.7796 0.2036 0.3241 0.048 Uiso 1 1 calc R . .
C13 C 0.87232(13) 0.27926(10) 0.27087(9) 0.0226(3) Uani 1 1 d . A .
C14 C 0.87543(15) 0.32429(12) 0.32250(10) 0.0294(4) Uani 1 1 d . . .
H14 H 0.8710 0.3124 0.3649 0.035 Uiso 1 1 calc R A .
C15 C 0.88646(15) 0.39155(11) 0.30071(10) 0.0288(4) Uani 1 1 d . A .
H15 H 0.8908 0.4329 0.3260 0.035 Uiso 1 1 calc R . .
C16 C 0.88984(12) 0.38631(9) 0.23646(9) 0.0215(3) Uani 1 1 d . . .
C23 C 0.89753(12) 0.44100(9) 0.18734(9) 0.0199(3) Uani 1 1 d . A .
C24 C 0.8247(2) 0.4320(4) 0.11672(13) 0.0174(5) Uani 0.90 1 d PD A 1
C25 C 0.7425(2) 0.4111(2) 0.11429(14) 0.0186(5) Uani 0.90 1 d PD A 1
H25 H 0.7336 0.4018 0.1556 0.022 Uiso 0.90 1 calc PR A 1
C26 C 0.67380(18) 0.4040(2) 0.05172(14) 0.0187(5) Uani 0.90 1 d PD A 1
C27 C 0.68331(18) 0.4180(2) -0.00988(13) 0.0196(5) Uani 0.90 1 d PD A 1
H27 H 0.6356 0.4129 -0.0524 0.024 Uiso 0.90 1 calc PR A 1
C28 C 0.7648(2) 0.4397(3) -0.00743(13) 0.0195(5) Uani 0.90 1 d PD A 1
H28 H 0.7731 0.4495 -0.0489 0.023 Uiso 0.90 1 calc PR A 1
C29 C 0.83466(19) 0.4472(3) 0.05505(15) 0.0182(5) Uani 0.90 1 d PD A 1
H29 H 0.8897 0.4627 0.0557 0.022 Uiso 0.90 1 calc PR A 1
C24' C 0.817(2) 0.430(4) 0.1178(14) 0.031(6) Uani 0.10 1 d PDU A 2
C25' C 0.732(2) 0.405(3) 0.1034(13) 0.030(6) Uani 0.10 1 d PDU A 2
H25' H 0.7146 0.3914 0.1397 0.036 Uiso 0.10 1 calc PR A 2
C26' C 0.6741(13) 0.401(2) 0.0361(14) 0.030(5) Uani 0.10 1 d PDU A 2
C27' C 0.6974(16) 0.418(2) -0.0188(12) 0.031(6) Uani 0.10 1 d PDU A 2
H27' H 0.6572 0.4129 -0.0647 0.037 Uiso 0.10 1 calc PR A 2
C28' C 0.781(2) 0.443(3) -0.0045(16) 0.030(5) Uani 0.10 1 d PDU A 2
H28' H 0.7983 0.4573 -0.0410 0.036 Uiso 0.10 1 calc PR A 2
C29' C 0.8415(18) 0.446(4) 0.0628(18) 0.031(6) Uani 0.10 1 d PDU A 2
H29' H 0.9000 0.4601 0.0714 0.037 Uiso 0.10 1 calc PR A 2
C30 C 0.88531(14) 0.51261(10) 0.21436(11) 0.0261(4) Uani 1 1 d . . .
H30A H 0.8273 0.5153 0.2173 0.039 Uiso 1 1 calc R A .
H30B H 0.8904 0.5482 0.1830 0.039 Uiso 1 1 calc R . .
H30C H 0.9304 0.5198 0.2599 0.039 Uiso 1 1 calc R . .
C31 C 0.98731(12) 0.43795(9) 0.18325(9) 0.0191(3) Uani 1 1 d . . .
C32 C 1.05844(13) 0.48036(9) 0.21169(9) 0.0225(3) Uani 1 1 d . A .
H32 H 1.0612 0.5200 0.2390 0.027 Uiso 1 1 calc R . .
C33 C 1.12714(12) 0.45443(9) 0.19302(9) 0.0221(3) Uani 1 1 d . . .
H33 H 1.1841 0.4735 0.2055 0.027 Uiso 1 1 calc R A .
C34 C 1.09619(11) 0.39645(9) 0.15339(9) 0.0187(3) Uani 1 1 d . A .
C35 C 1.13913(12) 0.35132(9) 0.11591(9) 0.0195(3) Uani 1 1 d . . .
C36 C 1.0784(4) 0.34527(18) 0.03971(17) 0.0184(9) Uani 0.90 1 d PD A 1
C37 C 1.0361(3) 0.40397(15) 0.0043(2) 0.0231(9) Uani 0.90 1 d PD A 1
H37 H 1.0432 0.4467 0.0278 0.028 Uiso 0.90 1 d PR A 1
C38 C 0.9838(3) 0.40065(14) -0.0649(2) 0.0267(9) Uani 0.90 1 d PD A 1
H38 H 0.9563 0.4412 -0.0884 0.032 Uiso 0.90 1 calc PR A 1
C39 C 0.97126(19) 0.33878(14) -0.09999(16) 0.0250(6) Uani 0.90 1 d PD A 1
H39 H 0.9353 0.3363 -0.1473 0.030 Uiso 0.90 1 calc PR A 1
C40 C 1.01231(17) 0.28092(12) -0.06460(13) 0.0210(5) Uani 0.90 1 d PD A 1
C41 C 1.06647(16) 0.28333(13) 0.00424(13) 0.0194(5) Uani 0.90 1 d PD A 1
H41 H 1.0952 0.2428 0.0270 0.023 Uiso 0.90 1 calc PR A 1
C36' C 1.086(4) 0.3519(17) 0.0386(12) 0.019(4) Uani 0.10 1 d PDU A 2
C37' C 1.048(3) 0.4107(11) 0.0010(17) 0.018(4) Uani 0.10 1 d PDU A 2
H37' H 1.0558 0.4542 0.0232 0.022 Uiso 0.10 1 calc PR A 2
C38' C 0.998(2) 0.4059(9) -0.0688(17) 0.019(4) Uani 0.10 1 d PDU A 2
H38' H 0.9683 0.4454 -0.0931 0.023 Uiso 0.10 1 calc PR A 2
C39' C 0.9923(16) 0.3442(10) -0.1031(12) 0.020(4) Uani 0.10 1 d PDU A 2
H39' H 0.9571 0.3403 -0.1505 0.025 Uiso 0.10 1 calc PR A 2
C40' C 1.0386(14) 0.2884(8) -0.0670(10) 0.021(3) Uani 0.10 1 d PDU A 2
C41' C 1.0881(15) 0.2921(11) 0.0028(10) 0.020(4) Uani 0.10 1 d PDU A 2
H41' H 1.1231 0.2542 0.0258 0.024 Uiso 0.10 1 calc PR A 2
C42 C 1.22488(13) 0.38618(10) 0.11991(11) 0.0252(4) Uani 1 1 d . A .
H42A H 1.2119 0.4316 0.0982 0.038 Uiso 1 1 calc R . .
H42B H 1.2538 0.3577 0.0960 0.038 Uiso 1 1 calc R . .
H42C H 1.2636 0.3914 0.1680 0.038 Uiso 1 1 calc R . .
C43 C 1.16161(12) 0.28061(9) 0.14817(9) 0.0201(3) Uani 1 1 d . A .
C44 C 1.24139(13) 0.24856(10) 0.17709(10) 0.0254(4) Uani 1 1 d . . .
H44 H 1.2968 0.2683 0.1838 0.030 Uiso 1 1 calc R A .
C45 C 1.22625(13) 0.18044(10) 0.19510(10) 0.0260(4) Uani 1 1 d . A .
H45 H 1.2697 0.1466 0.2160 0.031 Uiso 1 1 calc R . .
C46 C 1.13773(12) 0.17245(9) 0.17684(9) 0.0212(3) Uani 1 1 d . . .
C47 C 1.08436(12) 0.10981(9) 0.18018(9) 0.0208(3) Uani 1 1 d . A .
C48 C 1.0158(2) 0.0910(2) 0.10874(12) 0.0185(4) Uani 0.90 1 d PD A 1
C49 C 1.03344(16) 0.10464(16) 0.05007(12) 0.0183(4) Uani 0.90 1 d PD A 1
H49 H 1.0866 0.1265 0.0537 0.022 Uiso 0.90 1 calc PR A 1
C50 C 0.97271(14) 0.08613(12) -0.01384(10) 0.0173(4) Uani 0.90 1 d PD A 1
C51 C 0.89543(14) 0.05325(12) -0.02055(11) 0.0187(4) Uani 0.90 1 d PD A 1
H51 H 0.8545 0.0409 -0.0645 0.022 Uiso 0.90 1 calc PR A 1
C52 C 0.87877(16) 0.03858(14) 0.03829(13) 0.0215(4) Uani 0.90 1 d PD A 1
H52 H 0.8262 0.0156 0.0346 0.026 Uiso 0.90 1 calc PR A 1
C53 C 0.93864(19) 0.05736(18) 0.10258(13) 0.0213(5) Uani 0.90 1 d PD A 1
H53 H 0.9267 0.0471 0.1425 0.026 Uiso 0.90 1 calc PR A 1
C48' C 1.029(3) 0.096(3) 0.1076(10) 0.037(5) Uani 0.10 1 d PDU A 2
C49' C 1.0561(17) 0.1127(18) 0.0542(13) 0.038(4) Uani 0.10 1 d PDU A 2
H49' H 1.1095 0.1366 0.0632 0.045 Uiso 0.10 1 calc PR A 2
C50' C 1.0042(16) 0.0939(14) -0.0125(11) 0.039(4) Uani 0.10 1 d PDU A 2
C51' C 0.9263(15) 0.0589(13) -0.0268(9) 0.039(4) Uani 0.10 1 d PDU A 2
H51' H 0.8903 0.0483 -0.0728 0.047 Uiso 0.10 1 calc PR A 2
C52' C 0.9015(15) 0.0392(14) 0.0270(12) 0.038(4) Uani 0.10 1 d PDU A 2
H52' H 0.8481 0.0151 0.0179 0.046 Uiso 0.10 1 calc PR A 2
C53' C 0.955(2) 0.055(2) 0.0944(10) 0.038(4) Uani 0.10 1 d PDU A 2
H53' H 0.9408 0.0379 0.1313 0.045 Uiso 0.10 1 calc PR A 2
C54 C 1.14675(14) 0.04758(10) 0.20494(10) 0.0272(4) Uani 1 1 d . . .
H54A H 1.1903 0.0572 0.2506 0.041 Uiso 1 1 calc R A .
H54B H 1.1764 0.0395 0.1729 0.041 Uiso 1 1 calc R . .
H54C H 1.1130 0.0066 0.2069 0.041 Uiso 1 1 calc R . .
N1 N 0.96776(10) 0.16427(8) 0.21498(8) 0.0201(3) Uani 1 1 d . . .
H1 H 0.9456 0.1891 0.1775 0.024 Uiso 1 1 calc R A .
N2 N 0.88229(11) 0.31756(8) 0.21906(8) 0.0202(3) Uani 1 1 d . A .
H2A H 0.8836 0.3006 0.1806 0.024 Uiso 1 1 calc R . .
N3 N 1.01168(10) 0.38661(7) 0.14850(8) 0.0186(3) Uani 1 1 d . A .
H3A H 0.9778 0.3525 0.1264 0.022 Uiso 1 1 calc R . .
N4 N 1.09903(10) 0.23401(8) 0.14921(8) 0.0200(3) Uani 1 1 d . A .
H4 H 1.0425 0.2424 0.1344 0.024 Uiso 1 1 calc R . .
Cl1 Cl 0.89074(3) 0.25668(2) 0.07691(2) 0.01954(8) Uani 1 1 d . . .
P1A P 0.70137(6) 0.20285(3) -0.12450(5) 0.01942(14) Uani 0.90 1 d PDU B 1
C1A C 0.73653(17) 0.28970(13) -0.10592(12) 0.0302(2) Uani 0.90 1 d PDU B 1
H1A1 H 0.7955 0.2906 -0.0704 0.045 Uiso 0.90 1 calc PR B 1
H1A2 H 0.6961 0.3144 -0.0895 0.045 Uiso 0.90 1 calc PR B 1
H1A3 H 0.7373 0.3120 -0.1475 0.045 Uiso 0.90 1 calc PR B 1
C2A C 0.76911(16) 0.16009(13) -0.16063(12) 0.0302(2) Uani 0.90 1 d PDU B 1
H2A1 H 0.8301 0.1622 -0.1286 0.045 Uiso 0.90 1 calc PR B 1
H2A2 H 0.7638 0.1826 -0.2038 0.045 Uiso 0.90 1 calc PR B 1
H2A3 H 0.7509 0.1119 -0.1695 0.045 Uiso 0.90 1 calc PR B 1
C3A C 0.70604(17) 0.16320(13) -0.04699(12) 0.0302(2) Uani 0.90 1 d PDU B 1
H3A1 H 0.6880 0.1149 -0.0559 0.045 Uiso 0.90 1 calc PR B 1
H3A2 H 0.6666 0.1873 -0.0292 0.045 Uiso 0.90 1 calc PR B 1
H3A3 H 0.7660 0.1655 -0.0132 0.045 Uiso 0.90 1 calc PR B 1
C4A C 0.59203(16) 0.20204(13) -0.18494(12) 0.0302(2) Uani 0.90 1 d PDU B 1
H4A1 H 0.5887 0.2281 -0.2258 0.045 Uiso 0.90 1 calc PR B 1
H4A2 H 0.5534 0.2232 -0.1645 0.045 Uiso 0.90 1 calc PR B 1
H4A3 H 0.5737 0.1544 -0.1979 0.045 Uiso 0.90 1 calc PR B 1
P1A' P 0.6969(6) 0.2164(4) -0.1210(5) 0.01942(14) Uani 0.10 1 d PDU C 2
C1A' C 0.7653(11) 0.2871(8) -0.1188(10) 0.0302(2) Uani 0.10 1 d PDU C 2
H1A4 H 0.8155 0.2872 -0.0752 0.045 Uiso 0.10 1 calc PR C 2
H1A5 H 0.7323 0.3300 -0.1234 0.045 Uiso 0.10 1 calc PR C 2
H1A6 H 0.7861 0.2833 -0.1568 0.045 Uiso 0.10 1 calc PR C 2
C2A' C 0.6335(11) 0.2429(10) -0.0716(9) 0.0302(2) Uani 0.10 1 d PDU C 2
H2A4 H 0.6430 0.2105 -0.0337 0.045 Uiso 0.10 1 calc PR C 2
H2A5 H 0.5713 0.2434 -0.1010 0.045 Uiso 0.10 1 calc PR C 2
H2A6 H 0.6516 0.2891 -0.0532 0.045 Uiso 0.10 1 calc PR C 2
C3A' C 0.7627(11) 0.1449(8) -0.0817(9) 0.0302(2) Uani 0.10 1 d PDU C 2
H3A4 H 0.7957 0.1299 -0.1096 0.045 Uiso 0.10 1 calc PR C 2
H3A5 H 0.7254 0.1071 -0.0777 0.045 Uiso 0.10 1 calc PR C 2
H3A6 H 0.8035 0.1579 -0.0359 0.045 Uiso 0.10 1 calc PR C 2
C4A' C 0.6196(11) 0.1983(10) -0.2038(7) 0.0302(2) Uani 0.10 1 d PDU C 2
H4A4 H 0.6474 0.1710 -0.2292 0.045 Uiso 0.10 1 calc PR C 2
H4A5 H 0.5979 0.2416 -0.2281 0.045 Uiso 0.10 1 calc PR C 2
H4A6 H 0.5705 0.1724 -0.1999 0.045 Uiso 0.10 1 calc PR C 2
C1T C 0.9462(3) 0.7052(2) 0.2680(2) 0.0417(8) Uani 0.65 1 d PU D 1
H1T1 H 0.9179 0.6740 0.2908 0.050 Uiso 0.65 1 calc PR D 1
H1T2 H 0.9452 0.7523 0.2858 0.050 Uiso 0.65 1 calc PR D 1
Cl1T Cl 0.88830(8) 0.70460(6) 0.18306(9) 0.0378(2) Uani 0.65 1 d PU D 1
Cl2T Cl 1.05583(7) 0.67956(8) 0.28954(6) 0.0524(3) Uani 0.65 1 d PU D 1
C1T' C 0.9877(5) 0.7306(3) 0.2675(4) 0.0338(12) Uani 0.35 1 d PU E 2
H1T3 H 0.9758 0.7639 0.2987 0.041 Uiso 0.35 1 calc PR E 2
H1T4 H 1.0280 0.7526 0.2485 0.041 Uiso 0.35 1 calc PR E 2
Cl1' Cl 0.8899(5) 0.7089(4) 0.2011(4) 0.131(3) Uani 0.35 1 d PU E 2
Cl2' Cl 1.03725(15) 0.65486(10) 0.31408(12) 0.0488(5) Uani 0.35 1 d PU E 2
C1S C 0.3109(3) 0.0936(2) 0.0538(2) 0.0551(11) Uani 0.90 1 d P F 1
H1S1 H 0.3357 0.1368 0.0782 0.066 Uiso 0.90 1 calc PR F 1
H1S2 H 0.2468 0.0997 0.0313 0.066 Uiso 0.90 1 calc PR F 1
Cl1S Cl 0.33228(6) 0.02621(4) 0.11372(5) 0.04684(19) Uani 0.90 1 d P F 1
Cl2S Cl 0.35525(8) 0.07847(5) -0.00963(5) 0.0617(2) Uani 0.90 1 d P F 1
C1S" C 0.326(4) 0.084(2) 0.040(2) 0.0551(11) Uani 0.10 1 d P G 2
H1S3 H 0.3393 0.1291 0.0635 0.066 Uiso 0.10 1 calc PR G 2
H1S4 H 0.2623 0.0806 0.0160 0.066 Uiso 0.10 1 calc PR G 2
Cl1" Cl 0.3596(6) 0.0196(4) 0.1020(5) 0.04684(19) Uani 0.10 1 d P G 2
Cl2" Cl 0.3824(8) 0.0808(5) -0.0291(5) 0.0617(2) Uani 0.10 1 d P G 2

loop_
_atom_site_aniso_label
_atom_site_aniso_U_11
_atom_site_aniso_U_22
_atom_site_aniso_U_33
_atom_site_aniso_U_23
_atom_site_aniso_U_13
_atom_site_aniso_U_12
P1 0.0159(2) 0.0194(2) 0.0141(2) -0.00123(16) 0.00346(17) -0.00057(16)
O1 0.0215(7) 0.0293(7) 0.0192(6) 0.0050(5) 0.0063(5) 0.0047(6)
O2 0.0164(6) 0.0236(7) 0.0219(7) -0.0072(5) 0.0063(5) -0.0032(5)
O3 0.0210(7) 0.0203(6) 0.0182(6) -0.0019(5) 0.0065(5) 0.0005(5)
C17 0.0181(8) 0.0224(8) 0.0155(8) -0.0023(7) 0.0055(6) -0.0014(6)
C18 0.0224(9) 0.0268(10) 0.0309(12) 0.0036(8) 0.0084(9) -0.0030(8)
C19 0.0226(10) 0.0317(12) 0.0389(12) 0.0013(10) 0.0118(9) -0.0046(9)
C20 0.0200(9) 0.0336(13) 0.0308(11) -0.0078(9) 0.0119(8) 0.0004(8)
C21 0.0235(9) 0.0245(11) 0.0291(10) -0.0076(9) 0.0081(8) 0.0033(8)
C22 0.0224(9) 0.0218(9) 0.0233(12) -0.0050(7) 0.0075(8) -0.0015(7)
P2 0.0192(2) 0.0173(2) 0.0151(2) -0.00085(16) 0.00220(18) -0.00021(17)
O4 0.0322(8) 0.0180(6) 0.0235(7) -0.0039(5) -0.0061(6) 0.0031(6)
O5 0.0205(7) 0.0232(6) 0.0159(6) -0.0032(5) 0.0048(5) -0.0030(5)
O6 0.0188(6) 0.0249(7) 0.0198(6) -0.0022(5) 0.0033(5) -0.0022(5)
C55 0.0269(10) 0.0268(9) 0.0211(8) -0.0034(7) 0.0080(8) -0.0058(8)
C56 0.0296(11) 0.0666(17) 0.0222(10) -0.0123(11) 0.0106(9) -0.0105(11)
C57 0.0344(13) 0.078(2) 0.0258(11) -0.0134(12) 0.0114(10) -0.0101(13)
C58 0.0432(14) 0.0503(15) 0.0241(10) -0.0052(10) 0.0163(10) -0.0074(11)
C59 0.0394(13) 0.0471(14) 0.0276(11) 0.0005(10) 0.0182(10) 0.0021(10)
C60 0.0326(11) 0.0394(12) 0.0251(10) -0.0021(9) 0.0125(9) 0.0011(9)
P1' 0.036(2) 0.048(2) 0.050(2) 0.000(2) 0.007(2) 0.002(2)
O1' 0.035(3) 0.040(3) 0.040(3) 0.003(3) 0.005(3) 0.002(3)
O2' 0.031(3) 0.040(3) 0.040(3) 0.000(3) 0.004(3) 0.000(3)
O3' 0.049(5) 0.053(5) 0.046(4) -0.001(4) 0.011(4) -0.001(4)
C17' 0.027(3) 0.025(3) 0.022(3) -0.001(3) 0.008(2) -0.001(2)
C18' 0.026(3) 0.028(3) 0.029(3) 0.001(3) 0.009(3) -0.001(3)
C19' 0.027(3) 0.029(3) 0.032(3) -0.001(3) 0.009(3) -0.002(3)
C20' 0.023(3) 0.029(3) 0.030(3) -0.007(3) 0.012(3) 0.000(3)
C21' 0.025(3) 0.025(3) 0.026(3) -0.005(3) 0.008(3) 0.002(3)
C22' 0.024(3) 0.025(3) 0.023(3) -0.005(3) 0.008(3) -0.002(3)
P2' 0.054(3) 0.050(3) 0.051(3) -0.002(2) 0.013(2) 0.002(2)
O4' 0.045(3) 0.037(3) 0.038(3) -0.003(3) 0.010(3) 0.004(3)
O5' 0.045(3) 0.043(3) 0.040(3) -0.004(3) 0.009(3) 0.003(3)
O6' 0.052(4) 0.052(5) 0.054(5) -0.001(4) 0.017(4) 0.003(4)
C55' 0.035(3) 0.040(3) 0.033(3) -0.002(3) 0.009(2) -0.004(3)
C56' 0.035(3) 0.048(3) 0.033(3) -0.006(3) 0.010(3) -0.003(3)
C57' 0.038(3) 0.047(4) 0.036(3) -0.008(3) 0.012(3) 0.001(3)
C58' 0.041(3) 0.042(4) 0.036(3) -0.004(3) 0.013(3) 0.002(3)
C59' 0.039(3) 0.042(4) 0.035(3) 0.002(3) 0.011(3) 0.000(3)
C60' 0.039(3) 0.039(3) 0.032(3) -0.001(3) 0.009(3) -0.002(3)
C1 0.0228(8) 0.0182(7) 0.0169(7) 0.0031(6) 0.0011(6) 0.0016(6)
C2 0.0302(10) 0.0288(9) 0.0186(8) 0.0075(7) 0.0025(7) 0.0059(7)
C3 0.0292(10) 0.0316(10) 0.0165(7) 0.0087(7) 0.0036(7) 0.0039(7)
C4 0.0241(8) 0.0233(8) 0.0161(7) 0.0043(6) 0.0030(6) -0.0008(6)
C5 0.0253(9) 0.0254(8) 0.0176(7) 0.0057(6) 0.0065(7) 0.0007(7)
C6 0.0213(10) 0.0218(9) 0.0166(8) 0.0053(7) 0.0055(7) -0.0015(7)
C7 0.0257(11) 0.0195(9) 0.0248(10) 0.0044(8) 0.0066(9) -0.0022(8)
C8 0.0299(12) 0.0223(10) 0.0285(11) -0.0009(9) 0.0054(9) -0.0052(9)
C9 0.0272(11) 0.0277(11) 0.0216(10) -0.0016(8) 0.0045(8) -0.0045(9)
C10 0.0234(10) 0.0243(10) 0.0170(8) 0.0030(7) 0.0053(8) 0.0001(7)
C11 0.0230(10) 0.0218(9) 0.0164(8) 0.0031(7) 0.0055(8) -0.0004(7)
C6' 0.040(8) 0.058(11) 0.066(12) 0.003(9) 0.005(8) -0.020(8)
C7' 0.038(8) 0.057(11) 0.066(12) 0.004(9) 0.006(8) -0.023(8)
C8' 0.038(8) 0.057(11) 0.066(12) 0.004(9) 0.003(8) -0.024(8)
C9' 0.036(8) 0.054(11) 0.065(11) 0.000(9) 0.002(8) -0.026(7)
C10' 0.032(8) 0.054(11) 0.065(12) -0.001(9) 0.006(8) -0.022(7)
C11' 0.036(8) 0.055(11) 0.064(12) 0.000(9) 0.006(8) -0.021(7)
C12 0.0372(11) 0.0373(11) 0.0229(9) 0.0099(8) 0.0131(8) 0.0011(9)
C13 0.0255(9) 0.0252(8) 0.0156(7) 0.0025(6) 0.0060(6) 0.0011(7)
C14 0.0367(11) 0.0346(10) 0.0167(8) -0.0004(7) 0.0096(8) 0.0001(8)
C15 0.0372(11) 0.0288(9) 0.0196(8) -0.0037(7) 0.0094(8) -0.0001(8)
C16 0.0228(8) 0.0214(8) 0.0170(7) -0.0023(6) 0.0037(6) 0.0000(6)
C23 0.0211(8) 0.0182(7) 0.0175(7) -0.0029(6) 0.0037(6) -0.0007(6)
C24 0.0185(11) 0.0143(11) 0.0173(10) -0.0012(8) 0.0043(8) 0.0004(10)
C25 0.0184(12) 0.0194(12) 0.0161(9) -0.0014(9) 0.0042(9) -0.0013(9)
C26 0.0182(10) 0.0189(10) 0.0180(10) -0.0022(8) 0.0055(8) -0.0011(7)
C27 0.0184(11) 0.0210(10) 0.0162(9) -0.0005(7) 0.0026(8) -0.0011(9)
C28 0.0206(14) 0.0198(11) 0.0162(9) 0.0005(8) 0.0046(9) -0.0009(12)
C29 0.0191(11) 0.0160(10) 0.0172(10) -0.0002(10) 0.0042(8) 0.0000(11)
C24' 0.016(6) 0.021(8) 0.043(11) 0.004(8) -0.005(6) -0.003(6)
C25' 0.014(6) 0.021(7) 0.044(11) 0.005(8) -0.003(6) -0.004(5)
C26' 0.012(6) 0.023(7) 0.044(11) 0.004(8) -0.004(6) -0.002(5)
C27' 0.014(6) 0.024(7) 0.044(10) 0.004(7) -0.003(6) -0.001(5)
C28' 0.013(6) 0.022(7) 0.045(10) 0.004(7) -0.001(6) -0.002(5)
C29' 0.014(6) 0.021(7) 0.044(11) 0.003(8) -0.004(6) -0.003(6)
C30 0.0302(10) 0.0204(8) 0.0260(9) -0.0063(7) 0.0084(7) -0.0004(7)
C31 0.0211(8) 0.0167(7) 0.0153(7) -0.0020(5) 0.0021(6) -0.0009(6)
C32 0.0251(9) 0.0191(7) 0.0186(7) -0.0037(6) 0.0025(6) -0.0038(6)
C33 0.0211(8) 0.0190(7) 0.0204(8) -0.0026(6) 0.0009(6) -0.0056(6)
C34 0.0185(7) 0.0169(7) 0.0163(7) -0.0003(5) 0.0014(6) -0.0021(6)
C35 0.0188(7) 0.0179(7) 0.0182(7) 0.0006(6) 0.0027(6) -0.0010(6)
C36 0.0200(17) 0.0156(12) 0.0180(9) 0.0010(8) 0.0050(8) -0.0006(13)
C37 0.033(2) 0.0155(10) 0.0194(10) 0.0012(9) 0.0077(10) 0.0017(11)
C38 0.035(2) 0.0206(11) 0.0207(11) 0.0039(9) 0.0066(11) 0.0060(12)
C39 0.0283(14) 0.0230(11) 0.0184(9) 0.0009(8) 0.0025(10) 0.0017(10)
C40 0.0213(11) 0.0166(9) 0.0204(9) -0.0011(7) 0.0022(9) -0.0013(8)
C41 0.0190(12) 0.0158(10) 0.0189(9) 0.0005(7) 0.0017(8) -0.0017(8)
C36' 0.016(7) 0.017(5) 0.018(5) 0.008(4) 0.000(5) -0.012(5)
C37' 0.016(7) 0.017(5) 0.018(6) 0.011(4) 0.001(5) -0.009(4)
C38' 0.018(7) 0.016(5) 0.018(6) 0.010(4) 0.002(5) -0.009(4)
C39' 0.021(7) 0.016(5) 0.019(5) 0.009(4) 0.001(5) -0.009(5)
C40' 0.022(7) 0.016(5) 0.018(5) 0.007(4) -0.001(5) -0.009(5)
C41' 0.018(7) 0.017(5) 0.019(5) 0.008(4) -0.001(5) -0.011(5)
C42 0.0205(8) 0.0245(8) 0.0278(9) 0.0002(7) 0.0057(7) -0.0032(7)
C43 0.0190(8) 0.0193(7) 0.0173(7) 0.0004(6) 0.0011(6) -0.0002(6)
C44 0.0205(8) 0.0239(8) 0.0259(9) 0.0014(7) 0.0017(7) 0.0011(6)
C45 0.0211(8) 0.0246(9) 0.0256(9) 0.0038(7) 0.0008(7) 0.0047(7)
C46 0.0225(8) 0.0185(7) 0.0171(7) 0.0017(6) 0.0010(6) 0.0031(6)
C47 0.0229(8) 0.0174(7) 0.0169(7) 0.0029(6) 0.0015(6) 0.0028(6)
C48 0.0217(11) 0.0134(11) 0.0166(8) 0.0013(7) 0.0026(7) 0.0016(8)
C49 0.0165(10) 0.0165(10) 0.0189(9) -0.0011(7) 0.0028(8) 0.0005(8)
C50 0.0173(9) 0.0157(9) 0.0174(8) 0.0001(6) 0.0046(8) 0.0019(7)
C51 0.0170(9) 0.0168(8) 0.0197(8) -0.0005(6) 0.0036(7) -0.0005(7)
C52 0.0215(10) 0.0190(9) 0.0227(10) -0.0004(7) 0.0067(8) -0.0030(8)
C53 0.0258(12) 0.0165(10) 0.0198(9) 0.0013(7) 0.0065(8) -0.0017(9)
C48' 0.044(10) 0.014(6) 0.043(8) -0.001(6) 0.003(7) -0.001(7)
C49' 0.046(10) 0.015(6) 0.041(8) -0.001(5) 0.004(7) 0.000(7)
C50' 0.047(10) 0.017(6) 0.044(8) 0.000(5) 0.004(7) -0.001(7)
C51' 0.046(10) 0.018(5) 0.042(8) 0.000(5) 0.003(7) -0.002(7)
C52' 0.044(10) 0.017(6) 0.043(8) -0.003(5) 0.004(7) -0.002(7)
C53' 0.044(10) 0.016(6) 0.042(8) 0.000(6) 0.004(7) 0.001(7)
C54 0.0295(10) 0.0218(8) 0.0257(9) 0.0064(7) 0.0048(7) 0.0071(7)
N1 0.0221(7) 0.0186(6) 0.0152(6) 0.0048(5) 0.0018(5) 0.0012(5)
N2 0.0243(7) 0.0200(7) 0.0142(6) 0.0000(5) 0.0047(5) -0.0003(5)
N3 0.0185(7) 0.0154(6) 0.0180(6) -0.0026(5) 0.0023(5) -0.0024(5)
N4 0.0190(7) 0.0176(6) 0.0186(6) 0.0030(5) 0.0016(5) 0.0017(5)
Cl1 0.02053(18) 0.01734(17) 0.01528(16) 0.00021(13) 0.00029(14) -0.00127(13)
P1A 0.0185(2) 0.0183(4) 0.0168(2) -0.0021(2) 0.00122(17) 0.0032(3)
C1A 0.0304(6) 0.0311(5) 0.0253(5) 0.0008(4) 0.0059(4) 0.0036(4)
C2A 0.0304(6) 0.0311(5) 0.0253(5) 0.0008(4) 0.0059(4) 0.0036(4)
C3A 0.0304(6) 0.0311(5) 0.0253(5) 0.0008(4) 0.0059(4) 0.0036(4)
C4A 0.0304(6) 0.0311(5) 0.0253(5) 0.0008(4) 0.0059(4) 0.0036(4)
P1A' 0.0185(2) 0.0183(4) 0.0168(2) -0.0021(2) 0.00122(17) 0.0032(3)
C1A' 0.0304(6) 0.0311(5) 0.0253(5) 0.0008(4) 0.0059(4) 0.0036(4)
C2A' 0.0304(6) 0.0311(5) 0.0253(5) 0.0008(4) 0.0059(4) 0.0036(4)
C3A' 0.0304(6) 0.0311(5) 0.0253(5) 0.0008(4) 0.0059(4) 0.0036(4)
C4A' 0.0304(6) 0.0311(5) 0.0253(5) 0.0008(4) 0.0059(4) 0.0036(4)
C1T 0.0380(19) 0.050(2) 0.0400(19) -0.0051(16) 0.0176(16) 0.0041(17)
Cl1T 0.0191(4) 0.0301(4) 0.0577(7) 0.0090(4) 0.0065(4) -0.0010(3)
Cl2T 0.0354(5) 0.0695(8) 0.0448(6) -0.0010(5) 0.0063(4) 0.0080(5)
C1T' 0.033(3) 0.028(3) 0.043(3) -0.001(2) 0.017(2) -0.007(2)
Cl1' 0.091(3) 0.138(4) 0.131(5) -0.005(4) 0.004(3) -0.009(3)
Cl2' 0.0547(12) 0.0348(9) 0.0547(11) 0.0102(8) 0.0176(10) -0.0052(8)
C1S 0.078(3) 0.0361(18) 0.0354(19) 0.0017(13) 0.0029(16) 0.0191(16)
Cl1S 0.0512(5) 0.0325(3) 0.0467(4) 0.0023(3) 0.0064(3) -0.0034(3)
Cl2S 0.0827(7) 0.0481(4) 0.0497(5) -0.0070(4) 0.0193(4) -0.0120(4)
C1S" 0.078(3) 0.0361(18) 0.0354(19) 0.0017(13) 0.0029(16) 0.0191(16)
Cl1" 0.0512(5) 0.0325(3) 0.0467(4) 0.0023(3) 0.0064(3) -0.0034(3)
Cl2" 0.0827(7) 0.0481(4) 0.0497(5) -0.0070(4) 0.0193(4) -0.0120(4)

loop_
_atom_type_symbol
_atom_type_description
_atom_type_scat_dispersion_real
_atom_type_scat_dispersion_imag
_atom_type_scat_source
C C 0.0033 0.0016 'International Tables Vol C Tables 4.2.6.8 and 6.1.1.4'
H H 0.0000 0.0000 'International Tables Vol C Tables 4.2.6.8 and 6.1.1.4'
N N 0.0061 0.0033 'International Tables Vol C Tables 4.2.6.8 and 6.1.1.4'
O O 0.0106 0.0060 'International Tables Vol C Tables 4.2.6.8 and 6.1.1.4'
P P 0.1023 0.0942 'International Tables Vol C Tables 4.2.6.8 and 6.1.1.4'
Cl Cl 0.1484 0.1585 'International Tables Vol C Tables 4.2.6.8 and 6.1.1.4'

loop_
_geom_angle_atom_site_label_1
_geom_angle_atom_site_label_2
_geom_angle_atom_site_label_3
_geom_angle
O3 P1 O1 114.33(9)
O3 P1 O2 114.52(8)
O1 P1 O2 105.92(9)
O3 P1 C17 117.94(8)
O1 P1 C17 100.85(8)
O2 P1 C17 101.44(8)
C10 O1 P1 124.38(13)
C26 O2 P1 122.87(18)
C18 C17 C22 120.0
C18 C17 P1 118.24(9)
C22 C17 P1 121.48(9)
C17 C18 C19 120.0
C20 C19 C18 120.0
C19 C20 C21 120.0
C22 C21 C20 120.0
C21 C22 C17 120.0
O6 P2 O5 116.39(9)
O6 P2 O4 115.53(9)
O5 P2 O4 101.88(9)
O6 P2 C55 113.88(8)
O5 P2 C55 101.87(8)
O4 P2 C55 105.57(9)
C40 O4 P2 129.12(15)
C50 O5 P2 127.91(13)
C56 C55 C60 120.0
C56 C55 P2 122.22(9)
C60 C55 P2 117.78(9)
C57 C56 C55 120.0
C56 C57 C58 120.0
C59 C58 C57 120.0
C58 C59 C60 120.0
C59 C60 C55 120.0
O3' P1' O1' 114.0(6)
O3' P1' O2' 113.4(6)
O1' P1' O2' 107.7(6)
O3' P1' C17' 116.7(6)
O1' P1' C17' 102.0(5)
O2' P1' C17' 101.7(5)
C10' O1' P1' 118.8(10)
C26' O2' P1' 131.9(16)
C18' C17' C22' 120.0(5)
C18' C17' P1' 118.7(6)
C22' C17' P1' 121.3(6)
C19' C18' C17' 120.3(6)
C18' C19' C20' 119.7(6)
C21' C20' C19' 120.2(6)
C20' C21' C22' 120.3(6)
C21' C22' C17' 119.6(6)
O6' P2' O5' 116.3(6)
O6' P2' O4' 114.9(6)
O5' P2' O4' 104.0(5)
O6' P2' C55' 113.8(6)
O5' P2' C55' 101.3(5)
O4' P2' C55' 105.0(5)
C40' O4' P2' 122.3(12)
C50' O5' P2' 124.2(15)
C60' C55' C56' 119.0(5)
C60' C55' P2' 121.8(6)
C56' C55' P2' 119.2(6)
C57' C56' C55' 121.1(6)
C56' C57' C58' 119.6(6)
C59' C58' C57' 119.7(6)
C58' C59' C60' 120.5(6)
C55' C60' C59' 120.1(6)
C2 C1 N1 107.18(17)
C2 C1 C47 130.82(17)
N1 C1 C47 121.95(15)
C1 C2 C3 107.80(17)
C4 C3 C2 107.75(17)
N1 C4 C3 107.12(17)
N1 C4 C5 122.68(15)
C3 C4 C5 130.19(17)
C4 C5 C13 112.30(16)
C4 C5 C12 107.93(16)
C13 C5 C12 107.92(17)
C4 C5 C6 111.35(16)
C13 C5 C6 110.61(15)
C12 C5 C6 106.46(17)
C4 C5 C6' 107.5(11)
C13 C5 C6' 115.1(9)
C12 C5 C6' 105.7(12)
C6 C5 C6' 4.7(10)
C7 C6 C11 120.0
C7 C6 C5 120.58(13)
C11 C6 C5 119.21(13)
C6 C7 C8 120.0
C7 C8 C9 120.0
C10 C9 C8 120.0
O1 C10 C9 121.13(12)
O1 C10 C11 118.71(12)
C9 C10 C11 120.0
C10 C11 C6 120.0
C7' C6' C11' 120.0
C7' C6' C5 121.0(16)
C11' C6' C5 119.0(16)
C6' C7' C8' 120.0
C7' C8' C9' 120.0
C10' C9' C8' 120.0
C11' C10' C9' 120.0
C11' C10' O1' 131.5(12)
C9' C10' O1' 108.5(12)
C10' C11' C6' 120.0
N2 C13 C14 107.38(17)
N2 C13 C5 121.99(16)
C14 C13 C5 130.55(17)
C13 C14 C15 107.57(17)
C16 C15 C14 107.78(18)
C15 C16 N2 107.44(17)
C15 C16 C23 131.24(17)
N2 C16 C23 121.30(15)
C31 C23 C16 109.93(15)
C31 C23 C24 111.72(18)
C16 C23 C24 110.3(2)
C31 C23 C30 108.64(15)
C16 C23 C30 108.97(15)
C24 C23 C30 107.2(3)
C31 C23 C24' 116.5(16)
C16 C23 C24' 106(2)
C24 C23 C24' 5.0(13)
C30 C23 C24' 106(3)
C25 C24 C29 118.26(19)
C25 C24 C23 117.9(2)
C29 C24 C23 123.8(2)
C26 C25 C24 120.12(19)
C25 C26 C27 122.05(18)
C25 C26 O2 118.3(2)
C27 C26 O2 119.6(2)
C26 C27 C28 117.84(18)
C27 C28 C29 120.90(18)
C28 C29 C24 120.79(19)
C29' C24' C25' 118.2(7)
C29' C24' C23 109.3(19)
C25' C24' C23 132(2)
C26' C25' C24' 119.9(6)
C27' C26' C25' 122.4(6)
C27' C26' O2' 117.7(19)
C25' C26' O2' 119.5(19)
C26' C27' C28' 117.7(6)
C27' C28' C29' 120.8(7)
C28' C29' C24' 120.9(7)
C32 C31 N3 107.16(16)
C32 C31 C23 130.14(16)
N3 C31 C23 122.69(15)
C31 C32 C33 107.75(16)
C34 C33 C32 107.62(16)
N3 C34 C33 107.21(16)
N3 C34 C35 122.45(15)
C33 C34 C35 130.22(17)
C43 C35 C34 112.00(15)
C43 C35 C36' 115.4(12)
C34 C35 C36' 110.7(18)
C43 C35 C42 107.91(15)
C34 C35 C42 108.19(15)
C36' C35 C42 102(3)
C43 C35 C36 110.57(18)
C34 C35 C36 109.6(2)
C36' C35 C36 7(3)
C42 C35 C36 108.5(3)
C41 C36 C37 118.51(19)
C41 C36 C35 122.0(2)
C37 C36 C35 119.5(2)
C38 C37 C36 120.78(19)
C39 C38 C37 120.6(2)
C40 C39 C38 118.33(19)
C39 C40 C41 122.04(19)
C39 C40 O4 116.0(2)
C41 C40 O4 121.96(19)
C40 C41 C36 119.70(19)
C41' C36' C37' 118.2(8)
C41' C36' C35 116.6(19)
C37' C36' C35 124.4(18)
C38' C37' C36' 120.3(7)
C39' C38' C37' 120.5(6)
C40' C39' C38' 118.5(6)
C39' C40' C41' 121.8(6)
C39' C40' O4' 122.9(16)
C41' C40' O4' 112.7(16)
C40' C41' C36' 119.4(7)
C44 C43 N4 107.03(16)
C44 C43 C35 130.00(17)
N4 C43 C35 122.87(16)
C43 C44 C45 107.80(17)
C46 C45 C44 107.68(17)
C45 C46 N4 107.27(17)
C45 C46 C47 130.65(17)
N4 C46 C47 122.01(16)
C48' C47 C1 117.8(16)
C48' C47 C46 104.2(14)
C1 C47 C46 110.82(15)
C48' C47 C54 106(2)
C1 C47 C54 108.71(15)
C46 C47 C54 108.57(16)
C48' C47 C48 8.8(11)
C1 C47 C48 109.72(18)
C46 C47 C48 111.71(18)
C54 C47 C48 107.2(2)
C53 C48 C49 119.35(18)
C53 C48 C47 120.8(2)
C49 C48 C47 119.8(2)
C50 C49 C48 119.60(19)
C51 C50 C49 121.46(18)
C51 C50 O5 116.09(17)
C49 C50 O5 122.37(18)
C50 C51 C52 118.77(18)
C51 C52 C53 120.4(2)
C48 C53 C52 120.4(2)
C53' C48' C49' 119.5(7)
C53' C48' C47 118.0(18)
C49' C48' C47 121.7(18)
C50' C49' C48' 119.2(7)
C51' C50' C49' 121.4(6)
C51' C50' O5' 129.3(18)
C49' C50' O5' 109.3(17)
C50' C51' C52' 119.2(6)
C51' C52' C53' 119.9(7)
C48' C53' C52' 120.3(7)
C4 N1 C1 110.14(15)
C13 N2 C16 109.82(15)
C34 N3 C31 110.25(14)
C46 N4 C43 110.20(15)
C2A P1A C4A 108.75(12)
C2A P1A C3A 111.69(12)
C4A P1A C3A 109.81(13)
C2A P1A C1A 109.47(13)
C4A P1A C1A 109.03(12)
C3A P1A C1A 108.05(12)
C3A' P1A' C1A' 108.9(8)
C3A' P1A' C4A' 113.4(8)
C1A' P1A' C4A' 113.4(9)
C3A' P1A' C2A' 110.0(8)
C1A' P1A' C2A' 105.3(8)
C4A' P1A' C2A' 105.4(8)
Cl1T C1T Cl2T 113.2(2)
Cl1' C1T' Cl2' 109.7(4)
Cl1S C1S Cl2S 112.9(2)
Cl1" C1S" Cl2" 115(2)

loop_
_geom_bond_atom_site_label_1
_geom_bond_atom_site_label_2
_geom_bond_distance
P1 O3 1.4612(15)
P1 O1 1.5911(15)
P1 O2 1.5973(15)
P1 C17 1.7813(12)
O1 C10 1.3834(19)
O2 C26 1.406(3)
C17 C18 1.3900
C17 C22 1.3900
C18 C19 1.3900
C19 C20 1.3900
C20 C21 1.3900
C21 C22 1.3900
P2 O6 1.4642(15)
P2 O5 1.5829(15)
P2 O4 1.5914(16)
P2 C55 1.7843(12)
O4 C40 1.395(3)
O5 C50 1.402(2)
C55 C56 1.3900
C55 C60 1.3900
C56 C57 1.3900
C57 C58 1.3900
C58 C59 1.3900
C59 C60 1.3900
P1' O3' 1.466(4)
P1' O1' 1.581(4)
P1' O2' 1.592(4)
P1' C17' 1.785(4)
O1' C10' 1.400(9)
O2' C26' 1.398(10)
C17' C18' 1.390(5)
C17' C22' 1.392(5)
C18' C19' 1.390(5)
C19' C20' 1.390(5)
C20' C21' 1.388(5)
C21' C22' 1.392(5)
P2' O6' 1.466(4)
P2' O5' 1.579(4)
P2' O4' 1.585(4)
P2' C55' 1.765(4)
O4' C40' 1.394(10)
O5' C50' 1.401(5)
C55' C60' 1.384(5)
C55' C56' 1.399(5)
C56' C57' 1.383(5)
C57' C58' 1.389(5)
C58' C59' 1.389(5)
C59' C60' 1.391(5)
C1 C2 1.374(3)
C1 N1 1.376(2)
C1 C47 1.511(3)
C2 C3 1.415(3)
C3 C4 1.377(3)
C4 N1 1.374(2)
C4 C5 1.511(3)
C5 C13 1.514(3)
C5 C12 1.540(3)
C5 C6 1.542(2)
C5 C6' 1.75(2)
C6 C7 1.3900
C6 C11 1.3900
C7 C8 1.3900
C8 C9 1.3900
C9 C10 1.3900
C10 C11 1.3900
C6' C7' 1.3900
C6' C11' 1.3900
C7' C8' 1.3900
C8' C9' 1.3900
C9' C10' 1.3900
C10' C11' 1.3900
C13 N2 1.378(2)
C13 C14 1.379(3)
C14 C15 1.418(3)
C15 C16 1.375(3)
C16 N2 1.378(2)
C16 C23 1.519(3)
C23 C31 1.513(3)
C23 C24 1.532(3)
C23 C30 1.543(3)
C23 C24' 1.58(2)
C24 C25 1.396(3)
C24 C29 1.396(3)
C25 C26 1.386(3)
C26 C27 1.387(3)
C27 C28 1.389(3)
C28 C29 1.395(3)
C24' C29' 1.396(5)
C24' C25' 1.396(5)
C25' C26' 1.385(5)
C26' C27' 1.385(6)
C27' C28' 1.388(5)
C28' C29' 1.394(5)
C31 C32 1.374(2)
C31 N3 1.380(2)
C32 C33 1.420(3)
C33 C34 1.380(2)
C34 N3 1.370(2)
C34 C35 1.517(3)
C35 C43 1.515(2)
C35 C36' 1.53(2)
C35 C42 1.539(3)
C35 C36 1.545(4)
C36 C41 1.390(3)
C36 C37 1.398(3)
C37 C38 1.390(3)
C38 C39 1.384(3)
C39 C40 1.378(3)
C40 C41 1.390(3)
C36' C41' 1.391(6)
C36' C37' 1.398(5)
C37' C38' 1.391(5)
C38' C39' 1.384(5)
C39' C40' 1.378(5)
C40' C41' 1.390(5)
C43 C44 1.374(3)
C43 N4 1.377(2)
C44 C45 1.423(3)
C45 C46 1.371(3)
C46 N4 1.377(2)
C46 C47 1.517(3)
C47 C48' 1.48(2)
C47 C54 1.546(3)
C47 C48 1.550(3)
C48 C53 1.391(3)
C48 C49 1.393(3)
C49 C50 1.391(3)
C50 C51 1.383(3)
C51 C52 1.392(3)
C52 C53 1.393(3)
C48' C53' 1.390(5)
C48' C49' 1.393(5)
C49' C50' 1.391(5)
C50' C51' 1.382(6)
C51' C52' 1.391(6)
C52' C53' 1.395(5)
P1A C2A 1.771(3)
P1A C4A 1.776(3)
P1A C3A 1.777(3)
P1A C1A 1.779(3)
P1A' C3A' 1.766(9)
P1A' C1A' 1.767(9)
P1A' C4A' 1.768(9)
P1A' C2A' 1.798(9)
C1T Cl1T 1.683(5)
C1T Cl2T 1.761(4)
C1T' Cl1' 1.746(10)
C1T' Cl2' 1.786(7)
C1S Cl1S 1.758(4)
C1S Cl2S 1.766(4)
C1S" Cl1" 1.74(5)
C1S" Cl2" 1.99(5)

loop_
_geom_torsion_atom_site_label_1
_geom_torsion_atom_site_label_2
_geom_torsion_atom_site_label_3
_geom_torsion_atom_site_label_4
_geom_torsion
O3 P1 O1 C10 27.07(19)
O2 P1 O1 C10 -99.98(16)
C17 P1 O1 C10 154.67(15)
O3 P1 O2 C26 -30.2(2)
O1 P1 O2 C26 96.7(2)
C17 P1 O2 C26 -158.4(2)
O3 P1 C17 C18 76.78(14)
O1 P1 C17 C18 -48.42(14)
O2 P1 C17 C18 -157.30(13)
O3 P1 C17 C22 -97.16(15)
O1 P1 C17 C22 137.64(14)
O2 P1 C17 C22 28.76(15)
C22 C17 C18 C19 0.0
P1 C17 C18 C19 -174.03(12)
C17 C18 C19 C20 0.0
C18 C19 C20 C21 0.0
C19 C20 C21 C22 0.0
C20 C21 C22 C17 0.0
C18 C17 C22 C21 0.0
P1 C17 C22 C21 173.84(12)
O6 P2 O4 C40 -8.8(3)
O5 P2 O4 C40 118.4(2)
C55 P2 O4 C40 -135.5(2)
O6 P2 O5 C50 47.6(2)
O4 P2 O5 C50 -79.01(18)
C55 P2 O5 C50 172.05(17)
O6 P2 C55 C56 -173.95(13)
O5 P2 C55 C56 59.92(14)
O4 P2 C55 C56 -46.17(15)
O6 P2 C55 C60 5.24(14)
O5 P2 C55 C60 -120.89(12)
O4 P2 C55 C60 133.03(12)
C60 C55 C56 C57 0.0
P2 C55 C56 C57 179.17(14)
C55 C56 C57 C58 0.0
C56 C57 C58 C59 0.0
C57 C58 C59 C60 0.0
C58 C59 C60 C55 0.0
C56 C55 C60 C59 0.0
P2 C55 C60 C59 -179.21(14)
O3' P1' O1' C10' -21.6(11)
O2' P1' O1' C10' 105.2(10)
C17' P1' O1' C10' -148.3(9)
O3' P1' O2' C26' 37(3)
O1' P1' O2' C26' -91(3)
C17' P1' O2' C26' 163(3)
O3' P1' C17' C18' -93.1(15)
O1' P1' C17' C18' 31.8(14)
O2' P1' C17' C18' 142.9(14)
O3' P1' C17' C22' 86.9(15)
O1' P1' C17' C22' -148.2(14)
O2' P1' C17' C22' -37.1(14)
C22' C17' C18' C19' 0.0(3)
P1' C17' C18' C19' 180.0(2)
C17' C18' C19' C20' -0.1(5)
C18' C19' C20' C21' 0.3(7)
C19' C20' C21' C22' -0.3(7)
C20' C21' C22' C17' 0.2(7)
C18' C17' C22' C21' 0.0(5)
P1' C17' C22' C21' 180.0(3)
O6' P2' O4' C40' 33.1(17)
O5' P2' O4' C40' -95.1(15)
C55' P2' O4' C40' 158.9(14)
O6' P2' O5' C50' -14.9(19)
O4' P2' O5' C50' 112.5(17)
C55' P2' O5' C50' -138.8(16)
O6' P2' C55' C60' -175.7(11)
O5' P2' C55' C60' -50.1(11)
O4' P2' C55' C60' 57.9(11)
O6' P2' C55' C56' 4.4(11)
O5' P2' C55' C56' 130.0(10)
O4' P2' C55' C56' -122.0(10)
C60' C55' C56' C57' 0.1(3)
P2' C55' C56' C57' 180.0(2)
C55' C56' C57' C58' -0.1(5)
C56' C57' C58' C59' 0.2(7)
C57' C58' C59' C60' -0.4(7)
C56' C55' C60' C59' -0.2(5)
P2' C55' C60' C59' 179.9(3)
C58' C59' C60' C55' 0.4(7)
N1 C1 C2 C3 0.5(2)
C47 C1 C2 C3 -176.70(19)
C1 C2 C3 C4 0.2(2)
C2 C3 C4 N1 -0.8(2)
C2 C3 C4 C5 178.1(2)
N1 C4 C5 C13 -70.3(2)
C3 C4 C5 C13 111.0(2)
N1 C4 C5 C12 170.89(18)
C3 C4 C5 C12 -7.8(3)
N1 C4 C5 C6 54.4(2)
C3 C4 C5 C6 -124.3(2)
N1 C4 C5 C6' 57.3(11)
C3 C4 C5 C6' -121.4(11)
C4 C5 C6 C7 32.81(19)
C13 C5 C6 C7 158.41(13)
C12 C5 C6 C7 -84.59(18)
C6' C5 C6 C7 -4(15)
C4 C5 C6 C11 -152.51(14)
C13 C5 C6 C11 -26.9(2)
C12 C5 C6 C11 90.09(18)
C6' C5 C6 C11 171(15)
C11 C6 C7 C8 0.0
C5 C6 C7 C8 174.64(17)
C6 C7 C8 C9 0.0
C7 C8 C9 C10 0.0
P1 O1 C10 C9 -79.54(18)
P1 O1 C10 C11 105.07(15)
C8 C9 C10 O1 -175.33(17)
C8 C9 C10 C11 0.0
O1 C10 C11 C6 175.44(17)
C9 C10 C11 C6 0.0
C7 C6 C11 C10 0.0
C5 C6 C11 C10 -174.71(16)
C4 C5 C6' C7' 40.1(19)
C13 C5 C6' C7' 166.0(13)
C12 C5 C6' C7' -75.0(17)
C6 C5 C6' C7' -175(16)
C4 C5 C6' C11' -140.2(10)
C13 C5 C6' C11' -14.2(17)
C12 C5 C6' C11' 104.7(11)
C6 C5 C6' C11' 4(14)
C11' C6' C7' C8' 0.0
C5 C6' C7' C8' 180(2)
C6' C7' C8' C9' 0.0
C7' C8' C9' C10' 0.0
C8' C9' C10' C11' 0.0
C8' C9' C10' O1' 180.0
P1' O1' C10' C11' -13.2(14)
P1' O1' C10' C9' 166.8(14)
C9' C10' C11' C6' 0.0
O1' C10' C11' C6' -179.99(5)
C7' C6' C11' C10' 0.0
C5 C6' C11' C10' -180(2)
C4 C5 C13 N2 71.1(2)
C12 C5 C13 N2 -170.01(18)
C6 C5 C13 N2 -53.9(2)
C6' C5 C13 N2 -52.3(14)
C4 C5 C13 C14 -112.7(2)
C12 C5 C13 C14 6.1(3)
C6 C5 C13 C14 122.2(2)
C6' C5 C13 C14 123.8(14)
N2 C13 C14 C15 0.7(2)
C5 C13 C14 C15 -175.8(2)
C13 C14 C15 C16 0.0(3)
C14 C15 C16 N2 -0.8(2)
C14 C15 C16 C23 177.5(2)
C15 C16 C23 C31 109.0(2)
N2 C16 C23 C31 -72.9(2)
C15 C16 C23 C24 -127.4(3)
N2 C16 C23 C24 50.7(3)
C15 C16 C23 C30 -10.0(3)
N2 C16 C23 C30 168.16(17)
C15 C16 C23 C24' -124(3)
N2 C16 C23 C24' 54(3)
C31 C23 C24 C25 159.2(5)
C16 C23 C24 C25 36.7(6)
C30 C23 C24 C25 -81.8(6)
C24' C23 C24 C25 -3(38)
C31 C23 C24 C29 -24.3(7)
C16 C23 C24 C29 -146.9(5)
C30 C23 C24 C29 94.6(6)
C24' C23 C24 C29 174(39)
C29 C24 C25 C26 1.7(8)
C23 C24 C25 C26 178.3(4)
C24 C25 C26 C27 -0.9(6)
C24 C25 C26 O2 -177.5(5)
P1 O2 C26 C25 -110.0(3)
P1 O2 C26 C27 73.3(3)
C25 C26 C27 C28 0.0(5)
O2 C26 C27 C28 176.6(4)
C26 C27 C28 C29 0.0(6)
C27 C28 C29 C24 1.0(8)
C25 C24 C29 C28 -1.8(9)
C23 C24 C29 C28 -178.2(6)
C31 C23 C24' C29' -23(7)
C16 C23 C24' C29' -146(5)
C24 C23 C24' C29' -4(34)
C30 C23 C24' C29' 98(6)
C31 C23 C24' C25' 153(7)
C16 C23 C24' C25' 30(9)
C30 C23 C24' C25' -86(9)
C29' C24' C25' C26' -4(10)
C23 C24' C25' C26' -179(6)
C24' C25' C26' C27' 2(8)
C24' C25' C26' O2' 175(6)
P1' O2' C26' C27' 153(3)
P1' O2' C26' C25' -19(5)
C25' C26' C27' C28' -2(6)
O2' C26' C27' C28' -175(4)
C26' C27' C28' C29' 4(8)
C27' C28' C29' C24' -5(10)
C25' C24' C29' C28' 5(11)
C23 C24' C29' C28' -179(6)
C16 C23 C31 C32 -104.2(2)
C24 C23 C31 C32 133.0(3)
C30 C23 C31 C32 14.9(3)
C24' C23 C31 C32 135(3)
C16 C23 C31 N3 74.2(2)
C24 C23 C31 N3 -48.6(3)
C30 C23 C31 N3 -166.67(16)
C24' C23 C31 N3 -47(3)
N3 C31 C32 C33 0.6(2)
C23 C31 C32 C33 179.24(17)
C31 C32 C33 C34 0.0(2)
C32 C33 C34 N3 -0.7(2)
C32 C33 C34 C35 175.35(17)
N3 C34 C35 C43 -73.6(2)
C33 C34 C35 C43 111.0(2)
N3 C34 C35 C36' 57(2)
C33 C34 C35 C36' -119(2)
N3 C34 C35 C42 167.63(16)
C33 C34 C35 C42 -7.8(3)
N3 C34 C35 C36 49.5(3)
C33 C34 C35 C36 -126.0(3)
C43 C35 C36 C41 -14.8(6)
C34 C35 C36 C41 -138.7(4)
C36' C35 C36 C41 121(15)
C42 C35 C36 C41 103.4(5)
C43 C35 C36 C37 167.3(3)
C34 C35 C36 C37 43.3(5)
C36' C35 C36 C37 -57(14)
C42 C35 C36 C37 -74.6(4)
C41 C36 C37 C38 -0.6(6)
C35 C36 C37 C38 177.5(4)
C36 C37 C38 C39 1.2(5)
C37 C38 C39 C40 -0.4(4)
C38 C39 C40 C41 -1.1(4)
C38 C39 C40 O4 176.8(3)
P2 O4 C40 C39 155.8(2)
P2 O4 C40 C41 -26.2(4)
C39 C40 C41 C36 1.8(4)
O4 C40 C41 C36 -176.0(3)
C37 C36 C41 C40 -0.9(6)
C35 C36 C41 C40 -178.9(4)
C43 C35 C36' C41' -20(6)
C34 C35 C36' C41' -149(4)
C42 C35 C36' C41' 96(4)
C36 C35 C36' C41' -67(12)
C43 C35 C36' C37' 170(4)
C34 C35 C36' C37' 42(6)
C42 C35 C36' C37' -73(5)
C36 C35 C36' C37' 124(19)
C41' C36' C37' C38' 13(7)
C35 C36' C37' C38' -178(5)
C36' C37' C38' C39' -6(6)
C37' C38' C39' C40' -2(5)
C38' C39' C40' C41' 2(4)
C38' C39' C40' O4' -158(2)
P2' O4' C40' C39' -94(2)
P2' O4' C40' C41' 104.1(19)
C39' C40' C41' C36' 5(4)
O4' C40' C41' C36' 167(3)
C37' C36' C41' C40' -12(6)
C35 C36' C41' C40' 178(3)
C34 C35 C43 C44 -119.0(2)
C36' C35 C43 C44 113(3)
C42 C35 C43 C44 0.0(3)
C36 C35 C43 C44 118.5(3)
C34 C35 C43 N4 65.1(2)
C36' C35 C43 N4 -63(3)
C42 C35 C43 N4 -175.89(17)
C36 C35 C43 N4 -57.4(3)
N4 C43 C44 C45 0.9(2)
C35 C43 C44 C45 -175.51(18)
C43 C44 C45 C46 0.0(2)
C44 C45 C46 N4 -0.8(2)
C44 C45 C46 C47 176.10(19)
C2 C1 C47 C48' 131(2)
N1 C1 C47 C48' -46(2)
C2 C1 C47 C46 -109.6(2)
N1 C1 C47 C46 73.6(2)
C2 C1 C47 C54 9.7(3)
N1 C1 C47 C54 -167.15(17)
C2 C1 C47 C48 126.6(3)
N1 C1 C47 C48 -50.2(3)
C45 C46 C47 C48' -117(2)
N4 C46 C47 C48' 60(2)
C45 C46 C47 C1 115.4(2)
N4 C46 C47 C1 -68.1(2)
C45 C46 C47 C54 -3.9(3)
N4 C46 C47 C54 172.61(16)
C45 C46 C47 C48 -121.9(3)
N4 C46 C47 C48 54.6(3)
C48' C47 C48 C53 175(17)
C1 C47 C48 C53 -29.1(4)
C46 C47 C48 C53 -152.4(3)
C54 C47 C48 C53 88.8(4)
C48' C47 C48 C49 -2(17)
C1 C47 C48 C49 154.3(3)
C46 C47 C48 C49 31.0(4)
C54 C47 C48 C49 -87.9(4)
C53 C48 C49 C50 1.7(5)
C47 C48 C49 C50 178.4(3)
C48 C49 C50 C51 -1.1(4)
C48 C49 C50 O5 -177.8(3)
P2 O5 C50 C51 158.64(15)
P2 O5 C50 C49 -24.5(3)
C49 C50 C51 C52 0.0(3)
O5 C50 C51 C52 176.84(19)
C50 C51 C52 C53 0.6(3)
C49 C48 C53 C52 -1.2(5)
C47 C48 C53 C52 -177.8(3)
C51 C52 C53 C48 0.0(4)
C1 C47 C48' C53' -38(5)
C46 C47 C48' C53' -161(4)
C54 C47 C48' C53' 84(4)
C48 C47 C48' C53' -13(13)
C1 C47 C48' C49' 152(4)
C46 C47 C48' C49' 29(5)
C54 C47 C48' C49' -85(5)
C48 C47 C48' C49' 178(21)
C53' C48' C49' C50' 6(6)
C47 C48' C49' C50' 175(4)
C48' C49' C50' C51' 0(5)
C48' C49' C50' O5' -179(4)
P2' O5' C50' C51' 60(4)
P2' O5' C50' C49' -121(2)
C49' C50' C51' C52' -3(4)
O5' C50' C51' C52' 175(3)
C50' C51' C52' C53' 0(4)
C49' C48' C53' C52' -9(7)
C47 C48' C53' C52' -179(4)
C51' C52' C53' C48' 6(5)
C3 C4 N1 C1 1.1(2)
C5 C4 N1 C1 -177.84(17)
C2 C1 N1 C4 -1.0(2)
C47 C1 N1 C4 176.48(16)
C14 C13 N2 C16 -1.2(2)
C5 C13 N2 C16 175.69(17)
C15 C16 N2 C13 1.3(2)
C23 C16 N2 C13 -177.25(17)
C33 C34 N3 C31 1.1(2)
C35 C34 N3 C31 -175.30(15)
C32 C31 N3 C34 -1.1(2)
C23 C31 N3 C34 -179.80(15)
C45 C46 N4 C43 1.4(2)
C47 C46 N4 C43 -175.85(16)
C44 C43 N4 C46 -1.4(2)
C35 C43 N4 C46 175.28(16)
